data_2220935
loop_
_publ_author_name
'Zhang, Min'
'Lu, Ran-Zhe'
'Han, Lu-Na'
'Wei, Wen-Bin'
'Wang, Hai-Bo'

_publ_section_title
;
 Methyl 4-butoxy-3-methoxybenzoate
;
_journal_coeditor_code WK2098
_journal_issue 2
_journal_name_full 'Acta Crystallographica Section E'
_journal_page_first o434
_journal_paper_doi 10.1107/S1600536809003080
_journal_volume 65
_journal_year 2009
_chemical_formula_iupac 'C13 H18 O4'
_chemical_formula_moiety 'C13 H18 O4'
_chemical_formula_sum 'C13 H18 O4'
_chemical_formula_weight 238.27
_chemical_melting_point 317
_chemical_name_systematic
;
Methyl 4-butoxy-3-methoxybenzoate
;
_space_group_IT_number 2
_symmetry_cell_setting triclinic
_symmetry_space_group_name_Hall '-P 1'
_symmetry_space_group_name_H-M 'P -1'
_atom_sites_solution_hydrogens geom
_atom_sites_solution_primary direct
_atom_sites_solution_secondary difmap
_cell_angle_alpha 64.80(2)
_cell_angle_beta 70.96(3)
_cell_angle_gamma 79.26(3)
_cell_formula_units_Z 2
_cell_length_a 7.9660(16)
_cell_length_b 9.1630(18)
_cell_length_c 10.143(2)
_cell_measurement_reflns_used 25
_cell_measurement_temperature 293(2)
_cell_measurement_theta_max 12
_cell_measurement_theta_min 9
_cell_volume 632.3(3)
_computing_cell_refinement 'CAD-4 EXPRESS (Enraf--Nonius, 1994)'
_computing_data_collection 'CAD-4 EXPRESS (Enraf--Nonius, 1994)'
_computing_data_reduction 'XCAD4 (Harms & Wocadlo, 1995)'
_computing_molecular_graphics 'SHELXTL (Sheldrick, 2008)'
_computing_publication_material 'PLATON (Spek, 2003)'
_computing_structure_refinement 'SHELXL97 (Sheldrick, 2008)'
_computing_structure_solution 'SHELXS97 (Sheldrick, 2008)'
_diffrn_ambient_temperature 293(2)
_diffrn_measured_fraction_theta_full 1.000
_diffrn_measured_fraction_theta_max 1.000
_diffrn_measurement_device_type 'Enraf--Nonius CAD-4'
_diffrn_measurement_method \w/2\q
_diffrn_radiation_monochromator graphite
_diffrn_radiation_source 'fine-focus sealed tube'
_diffrn_radiation_type MoK\a
_diffrn_radiation_wavelength 0.71073
_diffrn_reflns_av_R_equivalents 0.0667
_diffrn_reflns_av_sigmaI/netI 0.0354
_diffrn_reflns_limit_h_max 9
_diffrn_reflns_limit_h_min 0
_diffrn_reflns_limit_k_max 11
_diffrn_reflns_limit_k_min -10
_diffrn_reflns_limit_l_max 12
_diffrn_reflns_limit_l_min -11
_diffrn_reflns_number 2474
_diffrn_reflns_theta_full 25.27
_diffrn_reflns_theta_max 25.27
_diffrn_reflns_theta_min 2.31
_diffrn_standards_decay_% 1
_diffrn_standards_interval_count 200
_diffrn_standards_interval_time 2
_diffrn_standards_number 3
_exptl_absorpt_coefficient_mu 0.092
_exptl_absorpt_correction_T_max 0.9909
_exptl_absorpt_correction_T_min 0.9729
_exptl_absorpt_correction_type psi-scan
_exptl_absorpt_process_details '(North <i>et al.</i>,  1968)'
_exptl_crystal_colour colourless
_exptl_crystal_density_diffrn 1.252
_exptl_crystal_density_method 'not measured'
_exptl_crystal_description block
_exptl_crystal_F_000 256
_exptl_crystal_size_max 0.30
_exptl_crystal_size_mid 0.20
_exptl_crystal_size_min 0.10
_refine_diff_density_max 0.179
_refine_diff_density_min -0.212
_refine_ls_extinction_method none
_refine_ls_goodness_of_fit_ref 1.002
_refine_ls_hydrogen_treatment constr
_refine_ls_matrix_type full
_refine_ls_number_parameters 154
_refine_ls_number_reflns 2294
_refine_ls_number_restraints 0
_refine_ls_restrained_S_all 1.002
_refine_ls_R_factor_all 0.0918
_refine_ls_R_factor_gt 0.0643
_refine_ls_shift/su_max 0.000
_refine_ls_shift/su_mean 0.000
_refine_ls_structure_factor_coef Fsqd
_refine_ls_weighting_details 'calc w = 1/[\s^2^(Fo^2^)+(0.07P)^2^+0.43P] where P=(Fo^2^+2Fc^2^)/3'
_refine_ls_weighting_scheme calc
_refine_ls_wR_factor_gt 0.1491
_refine_ls_wR_factor_ref 0.1679
_reflns_number_gt 1567
_reflns_number_total 2294
_reflns_threshold_expression I>2\s(I)
_cod_data_source_file wk2098.cif
_cod_data_source_block I
_cod_original_cell_volume 632.3(2)
_cod_database_code 2220935
_cod_database_fobs_code 2220935

loop_
_symmetry_equiv_pos_as_xyz
'x, y, z'
'-x, -y, -z'

loop_
_atom_site_type_symbol
_atom_site_label
_atom_site_fract_x
_atom_site_fract_y
_atom_site_fract_z
_atom_site_U_iso_or_equiv
_atom_site_adp_type
_atom_site_calc_flag
_atom_site_refinement_flags
_atom_site_occupancy
_atom_site_disorder_assembly
_atom_site_disorder_group
O O1 0.3147(2) 0.6241(2) 0.05115(19) 0.0488(5) Uani d . 1 . .
O O2 0.0656(2) 0.4271(2) 0.15700(19) 0.0516(5) Uani d . 1 . .
O O3 0.0117(3) 0.1304(3) 0.7289(2) 0.0733(7) Uani d . 1 . .
O O4 0.1887(2) 0.2708(2) 0.75552(19) 0.0570(5) Uani d . 1 . .
C C1 0.6296(5) 1.0667(4) -0.4050(3) 0.0749(10) Uani d . 1 . .
H H1A 0.7158 1.1438 -0.4358 0.112 Uiso calc R 1 . .
H H1B 0.5201 1.1226 -0.4245 0.112 Uiso calc R 1 . .
H H1C 0.6732 0.9990 -0.4612 0.112 Uiso calc R 1 . .
C C2 0.5977(4) 0.9645(4) -0.2387(3) 0.0606(8) Uani d . 1 . .
H H2A 0.5569 1.0348 -0.1838 0.073 Uiso calc R 1 . .
H H2B 0.7101 0.9117 -0.2204 0.073 Uiso calc R 1 . .
C C3 0.4645(3) 0.8369(3) -0.1746(3) 0.0473(6) Uani d . 1 . .
H H3A 0.3493 0.8884 -0.1865 0.057 Uiso calc R 1 . .
H H3B 0.5016 0.7675 -0.2305 0.057 Uiso calc R 1 . .
C C4 0.4487(4) 0.7377(3) -0.0111(3) 0.0493(7) Uani d . 1 . .
H H4A 0.5619 0.6806 0.0002 0.059 Uiso calc R 1 . .
H H4B 0.4189 0.8078 0.0438 0.059 Uiso calc R 1 . .
C C5 0.2767(3) 0.5331(3) 0.2032(3) 0.0410(6) Uani d . 1 . .
C C6 0.3595(3) 0.5399(3) 0.3000(3) 0.0495(7) Uani d . 1 . .
H H6A 0.4504 0.6098 0.2622 0.059 Uiso calc R 1 . .
C C7 0.3085(3) 0.4438(3) 0.4524(3) 0.0477(6) Uani d . 1 . .
H H7A 0.3639 0.4505 0.5172 0.057 Uiso calc R 1 . .
C C8 0.1752(3) 0.3373(3) 0.5099(3) 0.0443(6) Uani d . 1 . .
C C9 0.0934(3) 0.3285(3) 0.4133(3) 0.0438(6) Uani d . 1 . .
H H9A 0.0051 0.2559 0.4516 0.053 Uiso calc R 1 . .
C C10 0.1400(3) 0.4256(3) 0.2606(3) 0.0401(6) Uani d . 1 . .
C C11 -0.0929(4) 0.3439(4) 0.2120(3) 0.0564(8) Uani d . 1 . .
H H11A -0.1314 0.3542 0.1278 0.085 Uiso calc R 1 . .
H H11B -0.1841 0.3895 0.2749 0.085 Uiso calc R 1 . .
H H11C -0.0703 0.2317 0.2702 0.085 Uiso calc R 1 . .
C C12 0.1161(3) 0.2332(3) 0.6753(3) 0.0468(6) Uani d . 1 . .
C C13 0.1295(4) 0.1866(4) 0.9164(3) 0.0661(8) Uani d . 1 . .
H H13A 0.1890 0.2239 0.9638 0.099 Uiso calc R 1 . .
H H13B 0.1562 0.0729 0.9425 0.099 Uiso calc R 1 . .
H H13C 0.0034 0.2066 0.9511 0.099 Uiso calc R 1 . .

loop_
_atom_site_aniso_label
_atom_site_aniso_U_11
_atom_site_aniso_U_22
_atom_site_aniso_U_33
_atom_site_aniso_U_12
_atom_site_aniso_U_13
_atom_site_aniso_U_23
O1 0.0478(10) 0.0490(11) 0.0479(10) -0.0110(8) -0.0085(8) -0.0176(8)
O2 0.0480(10) 0.0598(12) 0.0497(10) -0.0140(9) -0.0114(8) -0.0211(9)
O3 0.0858(16) 0.0749(15) 0.0559(12) -0.0289(13) -0.0188(11) -0.0135(11)
O4 0.0592(12) 0.0667(13) 0.0460(10) -0.0054(10) -0.0141(9) -0.0226(9)
C1 0.076(2) 0.065(2) 0.066(2) -0.0173(18) -0.0084(16) -0.0119(16)
C2 0.0603(18) 0.0566(18) 0.0607(17) -0.0145(15) -0.0097(14) -0.0198(14)
C3 0.0466(15) 0.0402(15) 0.0547(15) 0.0003(12) -0.0074(11) -0.0241(12)
C4 0.0486(15) 0.0425(15) 0.0589(16) -0.0092(12) -0.0099(12) -0.0228(12)
C5 0.0390(13) 0.0368(13) 0.0485(13) 0.0017(11) -0.0093(10) -0.0215(11)
C6 0.0443(15) 0.0510(16) 0.0575(16) -0.0088(12) -0.0119(12) -0.0245(13)
C7 0.0444(15) 0.0497(16) 0.0563(15) 0.0033(12) -0.0201(12) -0.0254(12)
C8 0.0394(13) 0.0425(14) 0.0528(15) 0.0072(11) -0.0137(11) -0.0236(12)
C9 0.0403(14) 0.0397(14) 0.0536(15) 0.0013(11) -0.0115(11) -0.0228(11)
C10 0.0361(13) 0.0417(14) 0.0498(14) 0.0055(11) -0.0125(10) -0.0274(11)
C11 0.0539(17) 0.0673(19) 0.0517(15) -0.0164(15) -0.0143(12) -0.0217(14)
C12 0.0418(14) 0.0487(16) 0.0534(15) 0.0075(12) -0.0184(12) -0.0235(12)
C13 0.0680(19) 0.079(2) 0.0490(16) -0.0016(17) -0.0149(14) -0.0253(15)

loop_
_atom_type_symbol
_atom_type_description
_atom_type_scat_dispersion_real
_atom_type_scat_dispersion_imag
_atom_type_scat_source
C C 0.0033 0.0016 'International Tables Vol C Tables 4.2.6.8 and 6.1.1.4'
H H 0.0000 0.0000 'International Tables Vol C Tables 4.2.6.8 and 6.1.1.4'
O O 0.0106 0.0060 'International Tables Vol C Tables 4.2.6.8 and 6.1.1.4'

loop_
_geom_angle_atom_site_label_1
_geom_angle_atom_site_label_2
_geom_angle_atom_site_label_3
_geom_angle_site_symmetry_1
_geom_angle_site_symmetry_3
_geom_angle
_geom_angle_publ_flag
C5 O1 C4 . . 116.99(19) ?
C10 O2 C11 . . 117.84(19) ?
C12 O4 C13 . . 116.2(2) ?
C2 C1 H1A . . 109.5 ?
C2 C1 H1B . . 109.5 ?
H1A C1 H1B . . 109.5 ?
C2 C1 H1C . . 109.5 ?
H1A C1 H1C . . 109.5 ?
H1B C1 H1C . . 109.5 ?
C1 C2 C3 . . 115.2(3) ?
C1 C2 H2A . . 108.5 ?
C3 C2 H2A . . 108.5 ?
C1 C2 H2B . . 108.5 ?
C3 C2 H2B . . 108.5 ?
H2A C2 H2B . . 107.5 ?
C4 C3 C2 . . 111.0(2) ?
C4 C3 H3A . . 109.4 ?
C2 C3 H3A . . 109.4 ?
C4 C3 H3B . . 109.4 ?
C2 C3 H3B . . 109.4 ?
H3A C3 H3B . . 108.0 ?
O1 C4 C3 . . 110.7(2) ?
O1 C4 H4A . . 109.5 ?
C3 C4 H4A . . 109.5 ?
O1 C4 H4B . . 109.5 ?
C3 C4 H4B . . 109.5 ?
H4A C4 H4B . . 108.1 ?
O1 C5 C6 . . 125.3(2) ?
O1 C5 C10 . . 115.1(2) ?
C6 C5 C10 . . 119.7(2) ?
C5 C6 C7 . . 120.4(2) ?
C5 C6 H6A . . 119.8 ?
C7 C6 H6A . . 119.8 ?
C6 C7 C8 . . 120.5(2) ?
C6 C7 H7A . . 119.8 ?
C8 C7 H7A . . 119.8 ?
C9 C8 C7 . . 119.4(2) ?
C9 C8 C12 . . 119.2(2) ?
C7 C8 C12 . . 121.4(2) ?
C8 C9 C10 . . 121.2(2) ?
C8 C9 H9A . . 119.4 ?
C10 C9 H9A . . 119.4 ?
O2 C10 C9 . . 125.5(2) ?
O2 C10 C5 . . 115.7(2) ?
C9 C10 C5 . . 118.9(2) ?
O2 C11 H11A . . 109.5 ?
O2 C11 H11B . . 109.5 ?
H11A C11 H11B . . 109.5 ?
O2 C11 H11C . . 109.5 ?
H11A C11 H11C . . 109.5 ?
H11B C11 H11C . . 109.5 ?
O3 C12 O4 . . 124.0(2) ?
O3 C12 C8 . . 123.9(2) ?
O4 C12 C8 . . 112.0(2) ?
O4 C13 H13A . . 109.5 ?
O4 C13 H13B . . 109.5 ?
H13A C13 H13B . . 109.5 ?
O4 C13 H13C . . 109.5 ?
H13A C13 H13C . . 109.5 ?
H13B C13 H13C . . 109.5 ?

loop_
_geom_bond_atom_site_label_1
_geom_bond_atom_site_label_2
_geom_bond_site_symmetry_2
_geom_bond_distance
_geom_bond_publ_flag
O1 C5 . 1.364(3) ?
O1 C4 . 1.427(3) ?
O2 C10 . 1.359(3) ?
O2 C11 . 1.423(3) ?
O3 C12 . 1.198(3) ?
O4 C12 . 1.317(3) ?
O4 C13 . 1.429(3) ?
C1 C2 . 1.501(4) ?
C1 H1A . 0.9600 ?
C1 H1B . 0.9600 ?
C1 H1C . 0.9600 ?
C2 C3 . 1.510(4) ?
C2 H2A . 0.9700 ?
C2 H2B . 0.9700 ?
C3 C4 . 1.488(4) ?
C3 H3A . 0.9700 ?
C3 H3B . 0.9700 ?
C4 H4A . 0.9700 ?
C4 H4B . 0.9700 ?
C5 C6 . 1.375(3) ?
C5 C10 . 1.411(3) ?
C6 C7 . 1.376(4) ?
C6 H6A . 0.9300 ?
C7 C8 . 1.385(3) ?
C7 H7A . 0.9300 ?
C8 C9 . 1.376(3) ?
C8 C12 . 1.495(4) ?
C9 C10 . 1.379(3) ?
C9 H9A . 0.9300 ?
C11 H11A . 0.9600 ?
C11 H11B . 0.9600 ?
C11 H11C . 0.9600 ?
C13 H13A . 0.9600 ?
C13 H13B . 0.9600 ?
C13 H13C . 0.9600 ?

loop_
_geom_torsion_atom_site_label_1
_geom_torsion_atom_site_label_2
_geom_torsion_atom_site_label_3
_geom_torsion_atom_site_label_4
_geom_torsion_site_symmetry_1
_geom_torsion_site_symmetry_2
_geom_torsion_site_symmetry_3
_geom_torsion_site_symmetry_4
_geom_torsion
_geom_torsion_publ_flag
C1 C2 C3 C4 . . . . 177.4(3) ?
C5 O1 C4 C3 . . . . -175.3(2) ?
C2 C3 C4 O1 . . . . 176.4(2) ?
C4 O1 C5 C6 . . . . -1.4(4) ?
C4 O1 C5 C10 . . . . 178.3(2) ?
O1 C5 C6 C7 . . . . 179.0(2) ?
C10 C5 C6 C7 . . . . -0.7(4) ?
C5 C6 C7 C8 . . . . 1.0(4) ?
C6 C7 C8 C9 . . . . -0.2(4) ?
C6 C7 C8 C12 . . . . -179.3(2) ?
C7 C8 C9 C10 . . . . -0.9(4) ?
C12 C8 C9 C10 . . . . 178.1(2) ?
C11 O2 C10 C9 . . . . 11.6(4) ?
C11 O2 C10 C5 . . . . -168.8(2) ?
C8 C9 C10 O2 . . . . -179.1(2) ?
C8 C9 C10 C5 . . . . 1.3(4) ?
O1 C5 C10 O2 . . . . 0.2(3) ?
C6 C5 C10 O2 . . . . 179.9(2) ?
O1 C5 C10 C9 . . . . 179.8(2) ?
C6 C5 C10 C9 . . . . -0.4(4) ?
C13 O4 C12 O3 . . . . -3.1(4) ?
C13 O4 C12 C8 . . . . 175.2(2) ?
C9 C8 C12 O3 . . . . 7.1(4) ?
C7 C8 C12 O3 . . . . -173.9(3) ?
C9 C8 C12 O4 . . . . -171.2(2) ?
C7 C8 C12 O4 . . . . 7.8(4) ?

loop_
_cod_related_entry_id
_cod_related_entry_database
_cod_related_entry_code
1 ChemSpider 19674778
